data_7236104
loop_
_publ_author_name
'Bala, Sukhen'
'Mondal, Indranil'
'Goswami, Arijit'
'Pal, Ujjwal'
'Mondal, Raju'

_publ_section_title
;
 Co-MOF as a sacrificial template: manifesting a new Co3O4/TiO2 system
 with a p--n heterojunction for photocatalytic hydrogen evolution
;
_journal_issue 40
_journal_name_full 'Journal of Materials Chemistry A'
_journal_page_first 20288
_journal_paper_doi 10.1039/C5TA05210F
_journal_volume 3
_journal_year 2015
_chemical_formula_sum 'C19 H20 Co N4 O6'
_chemical_formula_weight 459.32
_space_group_IT_number 15
_space_group_name_Hall '-C 2yc'
_space_group_name_H-M_alt 'C 1 2/c 1'
_symmetry_cell_setting monoclinic
_symmetry_space_group_name_H-M 'C 1 2/c 1'
_atom_sites_solution_hydrogens geom
_atom_sites_solution_primary direct
_atom_sites_solution_secondary difmap
_audit_creation_method SHELXL-97
_audit_update_record
;
2015-06-16 deposited with the CCDC.
2015-08-24 downloaded from the CCDC.
;
_cell_angle_alpha 90.00
_cell_angle_beta 116.602(2)
_cell_angle_gamma 90.00
_cell_formula_units_Z 8
_cell_length_a 19.2106(11)
_cell_length_b 13.5093(7)
_cell_length_c 18.6918(16)
_cell_measurement_reflns_used 2292
_cell_measurement_temperature 120(2)
_cell_measurement_theta_max 28.19
_cell_measurement_theta_min 2.37
_cell_volume 4337.4(5)
_computing_cell_refinement 'Bruker APEX-2'
_computing_data_collection 'Bruker APEX-2'
_computing_data_reduction 'Bruker SHELXTL'
_computing_molecular_graphics 'Bruker SHELXTL'
_computing_publication_material 'Bruker SHELXTL'
_computing_structure_refinement 'SHELXL-97 (Sheldrick, 1997)'
_computing_structure_solution 'SHELXS-97 (Sheldrick, 1990)'
_diffrn_ambient_temperature 120(2)
_diffrn_detector_area_resol_mean 8
_diffrn_measured_fraction_theta_full 0.940
_diffrn_measured_fraction_theta_max 0.940
_diffrn_measurement_device_type 'Bruker APEX-2 CCD area detector'
_diffrn_measurement_method '/w scans'
_diffrn_radiation_monochromator graphite
_diffrn_radiation_source 'fine-focus sealed tube'
_diffrn_radiation_type MoK\a
_diffrn_radiation_wavelength 0.71073
_diffrn_reflns_av_R_equivalents 0.1023
_diffrn_reflns_av_sigmaI/netI 0.0789
_diffrn_reflns_limit_h_max 24
_diffrn_reflns_limit_h_min -24
_diffrn_reflns_limit_k_max 17
_diffrn_reflns_limit_k_min -17
_diffrn_reflns_limit_l_max 24
_diffrn_reflns_limit_l_min -23
_diffrn_reflns_number 24928
_diffrn_reflns_theta_full 27.50
_diffrn_reflns_theta_max 27.50
_diffrn_reflns_theta_min 1.92
_diffrn_standards_decay_% 0
_exptl_absorpt_coefficient_mu 0.833
_exptl_absorpt_correction_T_max 1.000
_exptl_absorpt_correction_T_min 0.8431
_exptl_absorpt_correction_type multi-scan
_exptl_absorpt_process_details 'SADABS v.2.03 (Bruker, 2001),R(int)=0.1719 before correction'
_exptl_crystal_colour Purple
_exptl_crystal_density_diffrn 1.407
_exptl_crystal_density_meas ?
_exptl_crystal_density_method 'not measured'
_exptl_crystal_description Prism
_exptl_crystal_F_000 1896
_exptl_crystal_size_max 0.26
_exptl_crystal_size_mid 0.24
_exptl_crystal_size_min 0.20
_refine_diff_density_max 1.269
_refine_diff_density_min -1.339
_refine_diff_density_rms 0.218
_refine_ls_extinction_method none
_refine_ls_goodness_of_fit_ref 1.921
_refine_ls_hydrogen_treatment constr
_refine_ls_matrix_type full
_refine_ls_number_parameters 265
_refine_ls_number_reflns 4681
_refine_ls_number_restraints 0
_refine_ls_restrained_S_all 1.921
_refine_ls_R_factor_all 0.1774
_refine_ls_R_factor_gt 0.1249
_refine_ls_shift/su_max 0.001
_refine_ls_shift/su_mean 0.000
_refine_ls_structure_factor_coef Fsqd
_refine_ls_weighting_details 'calc w=1/[\s^2^(Fo^2^)+(0.1000P)^2^+0.0000P] where P=(Fo^2^+2Fc^2^)/3'
_refine_ls_weighting_scheme calc
_refine_ls_wR_factor_gt 0.3020
_refine_ls_wR_factor_ref 0.3408
_reflns_number_gt 2824
_reflns_number_total 4681
_reflns_threshold_expression I>2\s(I)
_cod_data_source_file c5ta05210f2.cif
_cod_data_source_block 13sb002
_cod_depositor_comments
;
The following automatic conversions were performed:

data item '_symmetry_cell_setting' value 'Monoclinic' was changed to
'monoclinic' in accordance with the
/home/saulius/struct/COD-crude-data/automatic-downloads/DataCite-retrospective/RSC/depositions/lib/dictionaries/cif_core.dic
dictionary named 'cif_core.dic' version 2.4.2 last updated on
2011-04-26.

data item '_exptl_crystal_density_meas' value 'not measured' was
changed to '?' -- the value is perceived as not measured.

Automatic conversion script
Id: cif_fix_values 6909 2019-04-08 15:41:33Z antanas 
;
_cod_original_sg_symbol_H-M C2/c
_cod_database_code 7236104

loop_
_symmetry_equiv_pos_as_xyz
'x, y, z'
'-x, y, -z+1/2'
'x+1/2, y+1/2, z'
'-x+1/2, y+1/2, -z+1/2'
'-x, -y, -z'
'x, -y, z-1/2'
'-x+1/2, -y+1/2, -z'
'x+1/2, -y+1/2, z-1/2'

loop_
_atom_site_label
_atom_site_type_symbol
_atom_site_fract_x
_atom_site_fract_y
_atom_site_fract_z
_atom_site_U_iso_or_equiv
_atom_site_adp_type
_atom_site_occupancy
_atom_site_symmetry_multiplicity
_atom_site_calc_flag
_atom_site_refinement_flags
_atom_site_disorder_assembly
_atom_site_disorder_group
Co1 Co -0.55369(5) -0.26015(6) -0.05365(5) 0.0348(4) Uani 1 1 d . . .
N3 N -0.6078(3) -0.3593(4) -0.1400(3) 0.0449(14) Uani 1 1 d . . .
N4 N -0.6184(3) -0.4535(4) -0.1217(3) 0.0372(13) Uani 1 1 d . . .
H4A H -0.6025 -0.4755 -0.0738 0.045 Uiso 1 1 calc R A .
C12 C -0.5496(4) -0.3771(6) 0.0800(4) 0.0462(18) Uani 1 1 d . . .
O2 O -0.5627(3) -0.4586(4) 0.0428(3) 0.0643(16) Uani 1 1 d . . .
C13 C -0.5237(4) -0.3776(5) 0.1675(4) 0.0399(15) Uani 1 1 d . . .
C14 C -0.5127(4) -0.4640(5) 0.2103(4) 0.0461(17) Uani 1 1 d . . .
O1 O -0.5562(3) -0.2923(4) 0.0468(3) 0.0554(14) Uani 1 1 d . . .
C4 C -0.6405(4) -0.3535(5) -0.2207(4) 0.0429(16) Uani 1 1 d . . .
C5 C -0.6699(4) -0.4457(5) -0.2541(4) 0.0409(16) Uani 1 1 d . A .
C6 C -0.6564(4) -0.5072(5) -0.1870(4) 0.0478(18) Uani 1 1 d . A .
C10 C -0.6345(5) -0.2614(5) -0.2628(4) 0.050(2) Uani 1 1 d . . .
H10A H -0.6336 -0.2043 -0.2317 0.075 Uiso 1 1 calc R . .
H10B H -0.6787 -0.2574 -0.3145 0.075 Uiso 1 1 calc R . .
H10C H -0.5876 -0.2635 -0.2690 0.075 Uiso 1 1 calc R . .
C7 C -0.7107(4) -0.4742(6) -0.3401(4) 0.0495(19) Uani 1 1 d . . .
H7A H -0.7177 -0.4149 -0.3718 0.059 Uiso 1 1 calc R A .
H7B H -0.6766 -0.5179 -0.3511 0.059 Uiso 1 1 calc R . .
C11 C -0.6740(5) -0.6149(5) -0.1834(4) 0.058(2) Uani 1 1 d . . .
H11A H -0.6484 -0.6372 -0.1289 0.087 Uiso 1 1 calc R A .
H11B H -0.6557 -0.6525 -0.2151 0.087 Uiso 1 1 calc R . .
H11C H -0.7292 -0.6237 -0.2039 0.087 Uiso 1 1 calc R . .
C15 C -0.5115(5) -0.2903(6) 0.2086(4) 0.054(2) Uani 1 1 d . . .
O3' O -0.5444(7) -0.1973(7) 0.1703(6) 0.058(3) Uani 0.50 1 d P . .
H3'A H -0.5562 -0.2010 0.1225 0.087 Uiso 0.50 1 calc PR . .
O3 O -0.5320(6) -0.5607(7) 0.1762(5) 0.060(3) Uani 0.50 1 d P . .
H3A H -0.5458 -0.5574 0.1279 0.090 Uiso 0.50 1 calc PR . .
C17 C -0.3286(7) -0.2311(8) -0.0203(7) 0.076(3) Uiso 1 1 d . . .
C19 C -0.2941(8) -0.3323(10) 0.0058(7) 0.032(3) Uiso 0.50 1 d P . .
C18 C -0.2852(7) -0.1555(8) -0.0246(6) 0.085(3) Uiso 1 1 d . . .
C16 C -0.4092(9) -0.1915(11) -0.0439(8) 0.040(3) Uiso 0.50 1 d P A .
O4 O -0.4482(7) -0.2560(8) -0.0311(7) 0.045(2) Uiso 0.50 1 d P A .
O5 O -0.4371(6) -0.1108(7) -0.0700(6) 0.051(2) Uiso 0.50 1 d P . .
O6 O -0.2973(6) -0.0621(7) -0.0553(6) 0.048(2) Uiso 0.50 1 d P . .
C16' C -0.4106(16) -0.2682(16) -0.0317(14) 0.078(6) Uiso 0.50 1 d P A 2
O4' O -0.4372(8) -0.3479(11) -0.0186(9) 0.089(4) Uiso 0.50 1 d P A 2
O5' O -0.4515(8) -0.1952(11) -0.0499(7) 0.067(3) Uiso 0.50 1 d P A 2
C19' C -0.3180(12) -0.2927(18) -0.0012(12) 0.069(5) Uiso 0.50 1 d P . 2
O6' O -0.3101(10) -0.4339(12) 0.0054(10) 0.112(5) Uiso 0.50 1 d P B 3
N1 N -0.8840(3) -0.6354(4) -0.4154(3) 0.0422(14) Uani 1 1 d . . .
N2 N -0.9107(3) -0.5518(4) -0.3922(3) 0.0455(15) Uani 1 1 d . A .
H2A H -0.9561 -0.5455 -0.3944 0.055 Uiso 1 1 calc R . .
C3 C -0.8536(4) -0.4807(5) -0.3652(4) 0.0469(18) Uani 1 1 d . . .
C1 C -0.8092(3) -0.6174(5) -0.3992(4) 0.0387(16) Uani 1 1 d . . .
C2 C -0.7856(4) -0.5224(5) -0.3679(4) 0.0443(17) Uani 1 1 d . A .
C8 C -0.7637(5) -0.6975(9) -0.4111(6) 0.085(3) Uani 1 1 d . A .
H8A H -0.7982 -0.7428 -0.4507 0.127 Uiso 1 1 calc R . .
H8B H -0.7351 -0.7320 -0.3616 0.127 Uiso 1 1 calc R . .
H8C H -0.7280 -0.6700 -0.4289 0.127 Uiso 1 1 calc R . .
C9 C -0.8685(7) -0.3828(6) -0.3371(6) 0.082(3) Uani 1 1 d . A .
H9A H -0.9163 -0.3859 -0.3327 0.123 Uiso 1 1 calc R . .
H9B H -0.8723 -0.3324 -0.3749 0.123 Uiso 1 1 calc R . .
H9C H -0.8264 -0.3675 -0.2858 0.123 Uiso 1 1 calc R . .

loop_
_atom_site_aniso_label
_atom_site_aniso_U_11
_atom_site_aniso_U_22
_atom_site_aniso_U_33
_atom_site_aniso_U_23
_atom_site_aniso_U_13
_atom_site_aniso_U_12
Co1 0.0305(5) 0.0466(6) 0.0218(5) -0.0009(3) 0.0068(4) 0.0005(3)
N3 0.052(3) 0.049(3) 0.028(3) -0.005(2) 0.012(2) 0.003(3)
N4 0.048(3) 0.041(3) 0.021(3) -0.001(2) 0.015(2) -0.001(2)
C12 0.041(4) 0.077(5) 0.023(3) 0.002(3) 0.016(3) 0.015(3)
O2 0.073(4) 0.075(4) 0.023(2) -0.006(2) 0.002(2) 0.015(3)
C13 0.034(3) 0.050(4) 0.030(3) -0.001(3) 0.010(3) -0.002(3)
C14 0.037(4) 0.047(4) 0.034(3) -0.008(3) -0.003(3) 0.000(3)
O1 0.068(4) 0.068(3) 0.032(3) 0.006(2) 0.024(3) 0.001(3)
C4 0.041(4) 0.059(4) 0.022(3) 0.001(3) 0.009(3) -0.013(3)
C5 0.040(4) 0.061(4) 0.024(3) -0.006(3) 0.016(3) -0.004(3)
C6 0.053(4) 0.044(4) 0.033(4) -0.007(3) 0.006(3) -0.006(3)
C10 0.062(5) 0.065(5) 0.030(4) -0.001(3) 0.026(4) -0.017(4)
C7 0.051(4) 0.068(5) 0.035(4) -0.015(3) 0.024(3) -0.028(4)
C11 0.069(5) 0.048(4) 0.043(4) -0.006(3) 0.013(4) -0.014(4)
C15 0.080(6) 0.057(4) 0.025(3) 0.002(3) 0.025(4) -0.007(4)
O3' 0.106(9) 0.045(6) 0.030(5) 0.009(4) 0.037(6) 0.012(6)
O3 0.067(7) 0.043(5) 0.033(5) -0.020(4) -0.012(4) 0.017(5)
N1 0.031(3) 0.044(3) 0.038(3) -0.008(2) 0.003(2) 0.014(2)
N2 0.038(3) 0.051(3) 0.042(3) -0.001(3) 0.014(3) 0.020(3)
C3 0.053(4) 0.031(3) 0.041(4) 0.000(3) 0.008(3) 0.003(3)
C1 0.029(3) 0.066(4) 0.026(3) -0.019(3) 0.016(3) -0.010(3)
C2 0.051(4) 0.059(4) 0.019(3) -0.005(3) 0.013(3) -0.014(3)
C8 0.052(5) 0.118(8) 0.082(7) -0.061(6) 0.028(5) -0.016(6)
C9 0.111(8) 0.043(5) 0.097(8) -0.003(4) 0.051(7) 0.017(5)

loop_
_atom_type_symbol
_atom_type_description
_atom_type_scat_dispersion_real
_atom_type_scat_dispersion_imag
_atom_type_scat_source
C C 0.0033 0.0016 'International Tables Vol C Tables 4.2.6.8 and 6.1.1.4'
H H 0.0000 0.0000 'International Tables Vol C Tables 4.2.6.8 and 6.1.1.4'
N N 0.0061 0.0033 'International Tables Vol C Tables 4.2.6.8 and 6.1.1.4'
O O 0.0106 0.0060 'International Tables Vol C Tables 4.2.6.8 and 6.1.1.4'
Co Co 0.3494 0.9721 'International Tables Vol C Tables 4.2.6.8 and 6.1.1.4'

loop_
_geom_angle_atom_site_label_1
_geom_angle_atom_site_label_2
_geom_angle_atom_site_label_3
_geom_angle
_geom_angle_site_symmetry_1
_geom_angle_site_symmetry_3
O4 Co1 O1 106.3(4) . .
O4 Co1 N3 108.7(4) . .
O1 Co1 N3 113.6(2) . .
O4 Co1 N1 119.2(4) . 4_354
O1 Co1 N1 101.3(2) . 4_354
N3 Co1 N1 107.7(2) . 4_354
O4 Co1 O5' 24.6(4) . .
O1 Co1 O5' 118.8(4) . .
N3 Co1 O5' 116.3(4) . .
N1 Co1 O5' 95.0(4) 4_354 .
O4 Co1 O4' 32.3(5) . .
O1 Co1 O4' 92.9(4) . .
N3 Co1 O4' 88.5(4) . .
N1 Co1 O4' 151.5(4) 4_354 .
O5' Co1 O4' 56.5(5) . .
C4 N3 N4 106.8(5) . .
C4 N3 Co1 132.6(5) . .
N4 N3 Co1 120.6(4) . .
C6 N4 N3 111.4(5) . .
C6 N4 H4A 124.3 . .
N3 N4 H4A 124.3 . .
O2 C12 O1 123.9(6) . .
O2 C12 C13 119.3(7) . .
O1 C12 C13 116.8(6) . .
C15 C13 C14 117.5(6) . .
C15 C13 C12 120.2(6) . .
C14 C13 C12 122.3(6) . .
C14 C14 C13 121.9(4) 2_455 .
C14 C14 O3 112.9(5) 2_455 .
C13 C14 O3 125.1(7) . .
C12 O1 Co1 128.7(5) . .
N3 C4 C5 109.9(6) . .
N3 C4 C10 121.7(6) . .
C5 C4 C10 128.0(6) . .
C4 C5 C6 104.4(5) . .
C4 C5 C7 128.8(6) . .
C6 C5 C7 126.7(6) . .
N4 C6 C5 107.4(6) . .
N4 C6 C11 122.1(6) . .
C5 C6 C11 130.4(6) . .
C4 C10 H10A 109.5 . .
C4 C10 H10B 109.5 . .
H10A C10 H10B 109.5 . .
C4 C10 H10C 109.5 . .
H10A C10 H10C 109.5 . .
H10B C10 H10C 109.5 . .
C2 C7 C5 117.4(6) . .
C2 C7 H7A 107.9 . .
C5 C7 H7A 107.9 . .
C2 C7 H7B 107.9 . .
C5 C7 H7B 107.9 . .
H7A C7 H7B 107.2 . .
C6 C11 H11A 109.5 . .
C6 C11 H11B 109.5 . .
H11A C11 H11B 109.5 . .
C6 C11 H11C 109.5 . .
H11A C11 H11C 109.5 . .
H11B C11 H11C 109.5 . .
C13 C15 C15 120.5(4) . 2_455
C13 C15 O3' 123.0(7) . .
C15 C15 O3' 113.5(5) 2_455 .
C15 O3' H3'A 109.5 . .
C14 O3 H3A 109.5 . .
C19' C17 C18 134.2(18) . .
C19' C17 C19 14.8(15) . .
C18 C17 C19 121.1(11) . .
C19' C17 C16 117.9(18) . .
C18 C17 C16 107.3(10) . .
C19 C17 C16 131.6(11) . .
C19' C17 C16' 78.0(17) . .
C18 C17 C16' 147.6(13) . .
C19 C17 C16' 91.3(11) . .
C16 C17 C16' 40.3(10) . .
C19' C19 O6' 130(3) . .
C19' C19 C18 135(3) . 7_445
O6' C19 C18 95.5(12) . 7_445
C19' C19 C17 20(2) . .
O6' C19 C17 145.4(13) . .
C18 C19 C17 117.2(10) 7_445 .
C17 C18 O6 137.4(12) . .
C17 C18 C19 121.7(10) . 7_445
O6 C18 C19 100.0(10) . 7_445
C17 C18 C19' 107.6(10) . 7_445
O6 C18 C19' 113.5(11) . 7_445
C19 C18 C19' 14.3(8) 7_445 7_445
O5' C16 C16' 81(2) . .
O5' C16 O5 75.8(18) . .
C16' C16 O5 156(2) . .
O5' C16 O4 45.1(14) . .
C16' C16 O4 36.8(14) . .
O5 C16 O4 120.8(15) . .
O5' C16 C17 154(2) . .
C16' C16 C17 73.3(18) . .
O5 C16 C17 130.2(14) . .
O4 C16 C17 109.0(13) . .
C16' O4 O5' 96(2) . .
C16' O4 C16 59(2) . .
O5' O4 C16 38.1(11) . .
C16' O4 O4' 73(2) . .
O5' O4 O4' 164.3(18) . .
C16 O4 O4' 131.4(15) . .
C16' O4 Co1 161(2) . .
O5' O4 Co1 93.4(14) . .
C16 O4 Co1 131.5(11) . .
O4' O4 Co1 95.0(10) . .
C16 O5 O5' 36.0(8) . .
O4 C16' C16 85(2) . .
O4 C16' O5' 46.7(16) . .
C16 C16' O5' 38.9(11) . .
O4 C16' O4' 73(2) . .
C16 C16' O4' 157(3) . .
O5' C16' O4' 119(3) . .
O4 C16' C17 148(3) . .
C16 C16' C17 66.4(17) . .
O5' C16' C17 105.3(19) . .
O4' C16' C17 135(2) . .
O4 C16' C19' 161(3) . .
C16 C16' C19' 98(2) . .
O5' C16' C19' 137(2) . .
O4' C16' C19' 103.3(19) . .
C17 C16' C19' 32.2(10) . .
C16' O4' O4 34.3(11) . .
C16' O4' Co1 86.2(14) . .
O4 O4' Co1 52.7(8) . .
C16 O5' O4 97(2) . .
C16 O5' C16' 60.1(19) . .
O4 O5' C16' 37.8(14) . .
C16 O5' O5 68.2(17) . .
O4 O5' O5 164.8(18) . .
C16' O5' O5 128(2) . .
C16 O5' Co1 159(2) . .
O4 O5' Co1 62.0(12) . .
C16' O5' Co1 98.5(17) . .
O5 O5' Co1 133.1(10) . .
C19 C19' C17 146(3) . .
C19 C19' C16' 140(3) . .
C17 C19' C16' 69.9(18) . .
C19 C19' C18 31.0(19) . 7_445
C17 C19' C18 117.2(18) . 7_445
C16' C19' C18 169.6(16) . 7_445
C1 N1 N2 106.8(5) . .
C1 N1 Co1 131.0(4) . 4_344
N2 N1 Co1 121.3(4) . 4_344
C3 N2 N1 109.7(6) . .
C3 N2 H2A 125.1 . .
N1 N2 H2A 125.1 . .
N2 C3 C2 107.5(6) . .
N2 C3 C9 120.0(7) . .
C2 C3 C9 132.4(7) . .
N1 C1 C2 111.8(6) . .
N1 C1 C8 118.6(6) . .
C2 C1 C8 129.5(7) . .
C1 C2 C3 104.1(6) . .
C1 C2 C7 130.2(7) . .
C3 C2 C7 125.6(7) . .
C1 C8 H8A 109.5 . .
C1 C8 H8B 109.5 . .
H8A C8 H8B 109.5 . .
C1 C8 H8C 109.5 . .
H8A C8 H8C 109.5 . .
H8B C8 H8C 109.5 . .
C3 C9 H9A 109.5 . .
C3 C9 H9B 109.5 . .
H9A C9 H9B 109.5 . .
C3 C9 H9C 109.5 . .
H9A C9 H9C 109.5 . .
H9B C9 H9C 109.5 . .

loop_
_geom_bond_atom_site_label_1
_geom_bond_atom_site_label_2
_geom_bond_distance
_geom_bond_site_symmetry_2
Co1 O4 1.877(12) .
Co1 O1 1.950(5) .
Co1 N3 1.994(5) .
Co1 N1 1.997(6) 4_354
Co1 O5' 2.122(14) .
Co1 O4' 2.351(15) .
N3 C4 1.352(8) .
N3 N4 1.356(8) .
N4 C6 1.324(8) .
N4 H4A 0.8600 .
C12 O2 1.267(9) .
C12 O1 1.282(9) .
C12 C13 1.481(9) .
C13 C15 1.370(10) .
C13 C14 1.377(9) .
C14 C14 1.338(13) 2_455
C14 O3 1.428(10) .
C4 C5 1.394(9) .
C4 C10 1.504(9) .
C5 C6 1.428(9) .
C5 C7 1.489(8) .
C6 C11 1.501(10) .
C10 H10A 0.9600 .
C10 H10B 0.9600 .
C10 H10C 0.9600 .
C7 C2 1.448(9) .
C7 H7A 0.9700 .
C7 H7B 0.9700 .
C11 H11A 0.9600 .
C11 H11B 0.9600 .
C11 H11C 0.9600 .
C15 C15 1.406(13) 2_455
C15 O3' 1.444(12) .
O3' H3'A 0.8200 .
O3 H3A 0.8200 .
C17 C19' 0.89(2) .
C17 C18 1.342(14) .
C17 C19 1.502(16) .
C17 C16 1.506(19) .
C17 C16' 1.57(3) .
C19 C19' 0.68(2) .
C19 O6' 1.406(19) .
C19 C18 1.412(18) 7_445
C18 O6 1.362(13) .
C18 C19 1.412(18) 7_445
C18 C19' 1.95(2) 7_445
C16 O5' 0.771(16) .
C16 C16' 1.06(2) .
C16 O5 1.216(17) .
C16 O4 1.240(19) .
O4 C16' 0.75(2) .
O4 O5' 0.884(14) .
O4 O4' 1.263(17) .
O5 O5' 1.270(16) .
C16' O5' 1.21(3) .
C16' O4' 1.26(3) .
C16' C19' 1.64(3) .
C19' C18 1.95(2) 7_445
N1 C1 1.351(8) .
N1 N2 1.389(7) .
N1 Co1 1.997(6) 4_344
N2 C3 1.371(9) .
N2 H2A 0.8600 .
C3 C2 1.443(10) .
C3 C9 1.497(10) .
C1 C2 1.399(9) .
C1 C8 1.469(11) .
C8 H8A 0.9600 .
C8 H8B 0.9600 .
C8 H8C 0.9600 .
C9 H9A 0.9600 .
C9 H9B 0.9600 .
C9 H9C 0.9600 .
